data_2218333
loop_
_publ_author_name
'Murugan, R.'
'Gunasekaran, B.'
'Narayanan, S. Sriman'
'Manivannan, V.'

_publ_section_title
(4<i>S</i>)-4-(3,4-Dichlorophenyl)-1'-methyl-4'-phenyl-3,4-dihydronaphthalene-2-spiro-3'-pyrrolidine-2'-spiro-1''-acenaphthylene-1,2''(2<i>H</i>,1''<i>H</i>)-dione
_journal_coeditor_code BT2710
_journal_issue 6
_journal_name_full 'Acta Crystallographica Section E'
_journal_page_first o1089
_journal_paper_doi 10.1107/S1600536808013846
_journal_volume 64
_journal_year 2008
_chemical_formula_iupac 'C37 H27 Cl2 N O2'
_chemical_formula_moiety 'C37 H27 Cl2 N O2'
_chemical_formula_sum 'C37 H27 Cl2 N O2'
_chemical_formula_weight 588.50
_chemical_name_systematic
;(4<i>S</i>)-4-(3,4-Dichlorophenyl)-1'-methyl-4'-phenyl-3,4-dihydro-
naphthalene-2-spiro-3'-pyrrolidine-2'-spiro-1''-acenaphthylene-1,2''(2H,1''H)-
dione
;
_space_group_IT_number 15
_symmetry_cell_setting monoclinic
_symmetry_space_group_name_Hall '-C 2yc'
_symmetry_space_group_name_H-M 'C 1 2/c 1'
_atom_sites_solution_hydrogens geom
_atom_sites_solution_primary direct
_atom_sites_solution_secondary difmap
_cell_angle_alpha 90.000(2)
_cell_angle_beta 101.135(3)
_cell_angle_gamma 90.000(2)
_cell_formula_units_Z 8
_cell_length_a 39.6142(12)
_cell_length_b 8.3031(2)
_cell_length_c 18.1810(5)
_cell_measurement_temperature 293(2)
_cell_measurement_theta_max 25.5
_cell_measurement_theta_min 2.0
_cell_volume 5867.5(3)
_computing_cell_refinement 'APEX2 (Bruker, 2004)'
_computing_data_collection 'APEX2 (Bruker, 2004)'
_computing_data_reduction 'SAINT (Bruker, 2004)'
_computing_molecular_graphics 'PLATON (Spek, 2003)'
_computing_publication_material 'SHELXL97 (Sheldrick, 2008)'
_computing_structure_refinement 'SHELXL97 (Sheldrick, 2008)'
_computing_structure_solution 'SHELXS97 (Sheldrick, 2008)'
_diffrn_ambient_temperature 293(2)
_diffrn_measured_fraction_theta_full 0.989
_diffrn_measured_fraction_theta_max 0.989
_diffrn_measurement_device_type 'Bruker APEXII CCD'
_diffrn_measurement_method \w
_diffrn_radiation_monochromator graphite
_diffrn_radiation_source 'fine-focus sealed tube'
_diffrn_radiation_type MoK\a
_diffrn_radiation_wavelength 0.71073
_diffrn_reflns_av_R_equivalents 0.0330
_diffrn_reflns_av_sigmaI/netI 0.0205
_diffrn_reflns_limit_h_max 54
_diffrn_reflns_limit_h_min -54
_diffrn_reflns_limit_k_max 11
_diffrn_reflns_limit_k_min -11
_diffrn_reflns_limit_l_max 25
_diffrn_reflns_limit_l_min -25
_diffrn_reflns_number 67467
_diffrn_reflns_theta_full 29.59
_diffrn_reflns_theta_max 29.59
_diffrn_reflns_theta_min 1.05
_exptl_absorpt_coefficient_mu 0.257
_exptl_absorpt_correction_T_max 0.9790
_exptl_absorpt_correction_T_min 0.9756
_exptl_absorpt_correction_type multi-scan
_exptl_absorpt_process_details '(SADABS; Sheldrick, 1996)'
_exptl_crystal_colour 'pale yellow'
_exptl_crystal_density_diffrn 1.332
_exptl_crystal_density_method 'not measured'
_exptl_crystal_description block
_exptl_crystal_F_000 2448
_exptl_crystal_size_max 0.3
_exptl_crystal_size_mid 0.2
_exptl_crystal_size_min 0.2
_refine_diff_density_max 0.467
_refine_diff_density_min -0.322
_refine_ls_extinction_method none
_refine_ls_goodness_of_fit_ref 1.062
_refine_ls_hydrogen_treatment constr
_refine_ls_matrix_type full
_refine_ls_number_parameters 380
_refine_ls_number_reflns 8160
_refine_ls_number_restraints 0
_refine_ls_restrained_S_all 1.062
_refine_ls_R_factor_all 0.0753
_refine_ls_R_factor_gt 0.0485
_refine_ls_shift/su_max 0.000
_refine_ls_shift/su_mean 0.000
_refine_ls_structure_factor_coef Fsqd
_refine_ls_weighting_details 'calc w=1/[\s^2^(Fo^2^)+(0.0658P)^2^+5.0424P] where P=(Fo^2^+2Fc^2^)/3'
_refine_ls_weighting_scheme calc
_refine_ls_wR_factor_gt 0.1269
_refine_ls_wR_factor_ref 0.1520
_reflns_number_gt 5776
_reflns_number_total 8160
_reflns_threshold_expression I>2\s(I)
_cod_data_source_file bt2710.cif
_cod_data_source_block I
_cod_original_sg_symbol_H-M 'C 2/c'
_cod_database_code 2218333
_cod_database_fobs_code 2218333

loop_
_symmetry_equiv_pos_as_xyz
'x, y, z'
'-x, y, -z+1/2'
'x+1/2, y+1/2, z'
'-x+1/2, y+1/2, -z+1/2'
'-x, -y, -z'
'x, -y, z-1/2'
'-x+1/2, -y+1/2, -z'
'x+1/2, -y+1/2, z-1/2'

loop_
_atom_site_type_symbol
_atom_site_label
_atom_site_fract_x
_atom_site_fract_y
_atom_site_fract_z
_atom_site_U_iso_or_equiv
_atom_site_adp_type
_atom_site_calc_flag
_atom_site_refinement_flags
_atom_site_occupancy
Cl Cl1 -0.002080(13) 0.34019(9) 0.38789(4) 0.06938(19) Uani d . 1
Cl Cl2 -0.014144(16) 0.71550(10) 0.36697(4) 0.0841(2) Uani d . 1
O O1 -0.19815(3) 0.41995(17) 0.58966(8) 0.0475(3) Uani d . 1
O O2 -0.12583(4) -0.06851(17) 0.48514(7) 0.0512(3) Uani d . 1
C C9 -0.16950(4) 0.23492(18) 0.52002(8) 0.0299(3) Uani d . 1
C C10 -0.17115(4) 0.36502(19) 0.57873(9) 0.0333(3) Uani d . 1
C C25 -0.16332(4) 0.06301(19) 0.56048(9) 0.0333(3) Uani d . 1
C C17 -0.20508(4) 0.2125(2) 0.46665(9) 0.0346(3) Uani d . 1
H H17 -0.2226 0.2408 0.4959 0.042 Uiso calc R 1
C C1 -0.08342(4) 0.4158(2) 0.48236(9) 0.0357(3) Uani d . 1
C C7 -0.10569(4) 0.3176(2) 0.52492(9) 0.0355(3) Uani d . 1
H H7 -0.0949 0.2116 0.5348 0.043 Uiso calc R 1
N N1 -0.19450(4) -0.02695(18) 0.52975(9) 0.0425(3) Uani d . 1
C C6 -0.08905(5) 0.5788(2) 0.47013(11) 0.0469(4) Uani d . 1
H H6 -0.1074 0.6281 0.4862 0.056 Uiso calc R 1
C C8 -0.14162(4) 0.2907(2) 0.47710(9) 0.0336(3) Uani d . 1
H H8A -0.1398 0.2109 0.4391 0.040 Uiso calc R 1
H H8B -0.1492 0.3905 0.4514 0.040 Uiso calc R 1
C C18 -0.21192(4) 0.3169(2) 0.39763(9) 0.0381(4) Uani d . 1
C C26 -0.12974(4) -0.0201(2) 0.54571(10) 0.0383(4) Uani d . 1
C C2 -0.05649(4) 0.3440(2) 0.45610(9) 0.0388(4) Uani d . 1
H H2 -0.0526 0.2341 0.4630 0.047 Uiso calc R 1
C C3 -0.03528(4) 0.4344(3) 0.41954(10) 0.0434(4) Uani d . 1
C C11 -0.13780(4) 0.4193(2) 0.62382(9) 0.0365(3) Uani d . 1
C C16 -0.10692(4) 0.3935(2) 0.59997(9) 0.0385(4) Uani d . 1
C C35 -0.15689(5) 0.0661(2) 0.64538(9) 0.0398(4) Uani d . 1
C C36 -0.12327(5) 0.0156(2) 0.67380(10) 0.0442(4) Uani d . 1
C C24 -0.20754(5) 0.0320(2) 0.45465(11) 0.0432(4) Uani d . 1
H H24A -0.2311 -0.0019 0.4366 0.052 Uiso calc R 1
H H24B -0.1934 -0.0037 0.4198 0.052 Uiso calc R 1
C C27 -0.10569(5) -0.0354(2) 0.61808(11) 0.0454(4) Uani d . 1
C C4 -0.04084(5) 0.5976(3) 0.40924(11) 0.0494(5) Uani d . 1
C C23 -0.20506(5) 0.2687(3) 0.32921(11) 0.0517(5) Uani d . 1
H H23 -0.1958 0.1672 0.3246 0.062 Uiso calc R 1
C C5 -0.06793(5) 0.6693(3) 0.43455(12) 0.0529(5) Uani d . 1
H H5 -0.0719 0.7792 0.4275 0.063 Uiso calc R 1
C C15 -0.07627(5) 0.4379(3) 0.64733(11) 0.0572(5) Uani d . 1
H H15 -0.0554 0.4209 0.6322 0.069 Uiso calc R 1
C C19 -0.22596(5) 0.4685(3) 0.40187(13) 0.0539(5) Uani d . 1
H H19 -0.2313 0.5030 0.4469 0.065 Uiso calc R 1
C C12 -0.13751(6) 0.4898(3) 0.69397(11) 0.0521(5) Uani d . 1
H H12 -0.1581 0.5081 0.7098 0.062 Uiso calc R 1
C C31 -0.10852(7) 0.0127(3) 0.75047(12) 0.0620(6) Uani d . 1
C C34 -0.17765(6) 0.1082(2) 0.69419(11) 0.0532(5) Uani d . 1
H H34 -0.2005 0.1372 0.6770 0.064 Uiso calc R 1
C C22 -0.21188(6) 0.3698(3) 0.26740(12) 0.0648(6) Uani d . 1
H H22 -0.2073 0.3351 0.2217 0.078 Uiso calc R 1
C C14 -0.07653(7) 0.5065(4) 0.71610(12) 0.0726(7) Uani d . 1
H H14 -0.0559 0.5357 0.7470 0.087 Uiso calc R 1
C C37 -0.19281(6) -0.2006(2) 0.53935(14) 0.0607(6) Uani d . 1
H H37A -0.2155 -0.2451 0.5263 0.091 Uiso calc R 1
H H37B -0.1832 -0.2258 0.5907 0.091 Uiso calc R 1
H H37C -0.1786 -0.2457 0.5074 0.091 Uiso calc R 1
C C13 -0.10704(7) 0.5319(3) 0.73924(12) 0.0696(7) Uani d . 1
H H13 -0.1070 0.5779 0.7859 0.083 Uiso calc R 1
C C28 -0.07225(6) -0.0877(3) 0.63682(15) 0.0686(6) Uani d . 1
H H28 -0.0603 -0.1229 0.6006 0.082 Uiso calc R 1
C C32 -0.13034(9) 0.0616(3) 0.79920(12) 0.0757(8) Uani d . 1
H H32 -0.1220 0.0632 0.8507 0.091 Uiso calc R 1
C C21 -0.22524(6) 0.5203(4) 0.27320(15) 0.0713(7) Uani d . 1
H H21 -0.2296 0.5883 0.2318 0.086 Uiso calc R 1
C C20 -0.23216(7) 0.5694(3) 0.34039(16) 0.0728(7) Uani d . 1
H H20 -0.2411 0.6717 0.3448 0.087 Uiso calc R 1
C C33 -0.16333(8) 0.1062(3) 0.77166(13) 0.0709(7) Uani d . 1
H H33 -0.1771 0.1369 0.8053 0.085 Uiso calc R 1
C C30 -0.07403(8) -0.0392(4) 0.76769(16) 0.0849(9) Uani d . 1
H H30 -0.0627 -0.0418 0.8175 0.102 Uiso calc R 1
C C29 -0.05687(8) -0.0856(4) 0.71354(19) 0.0918(10) Uani d . 1
H H29 -0.0340 -0.1173 0.7276 0.110 Uiso calc R 1

loop_
_atom_site_aniso_label
_atom_site_aniso_U_11
_atom_site_aniso_U_22
_atom_site_aniso_U_33
_atom_site_aniso_U_12
_atom_site_aniso_U_13
_atom_site_aniso_U_23
Cl1 0.0432(3) 0.0965(5) 0.0761(4) 0.0129(3) 0.0307(2) -0.0009(3)
Cl2 0.0595(3) 0.0979(5) 0.1025(5) -0.0085(3) 0.0344(3) 0.0410(4)
O1 0.0376(6) 0.0514(8) 0.0557(8) 0.0082(6) 0.0145(5) -0.0118(6)
O2 0.0620(8) 0.0522(8) 0.0423(7) 0.0176(6) 0.0172(6) -0.0053(6)
C9 0.0268(6) 0.0317(7) 0.0319(7) 0.0013(6) 0.0077(5) -0.0011(6)
C10 0.0334(7) 0.0320(8) 0.0362(8) 0.0021(6) 0.0108(6) -0.0002(6)
C25 0.0366(8) 0.0317(8) 0.0331(7) 0.0021(6) 0.0102(6) -0.0006(6)
C17 0.0280(7) 0.0380(8) 0.0377(8) -0.0003(6) 0.0058(6) -0.0020(6)
C1 0.0268(7) 0.0431(9) 0.0378(8) 0.0014(6) 0.0071(6) 0.0029(7)
C7 0.0273(7) 0.0400(9) 0.0399(8) 0.0017(6) 0.0082(6) 0.0047(7)
N1 0.0428(8) 0.0347(7) 0.0488(8) -0.0066(6) 0.0065(6) 0.0001(6)
C6 0.0383(9) 0.0485(10) 0.0573(11) 0.0094(8) 0.0178(8) 0.0096(8)
C8 0.0276(7) 0.0396(8) 0.0344(7) 0.0010(6) 0.0083(6) 0.0016(6)
C18 0.0279(7) 0.0455(9) 0.0389(8) -0.0036(6) 0.0013(6) 0.0006(7)
C26 0.0429(9) 0.0324(8) 0.0406(9) 0.0075(7) 0.0103(7) 0.0020(7)
C2 0.0313(7) 0.0447(9) 0.0410(9) 0.0037(7) 0.0082(6) 0.0004(7)
C3 0.0280(7) 0.0638(12) 0.0392(9) 0.0030(7) 0.0089(6) 0.0001(8)
C11 0.0386(8) 0.0358(8) 0.0352(8) -0.0032(7) 0.0080(6) -0.0018(6)
C16 0.0336(8) 0.0457(9) 0.0356(8) -0.0050(7) 0.0055(6) 0.0045(7)
C35 0.0531(10) 0.0342(8) 0.0339(8) -0.0060(7) 0.0132(7) 0.0014(6)
C36 0.0578(11) 0.0364(9) 0.0358(8) -0.0069(8) 0.0029(7) 0.0044(7)
C24 0.0397(9) 0.0416(9) 0.0458(9) -0.0068(7) 0.0020(7) -0.0038(7)
C27 0.0452(9) 0.0426(10) 0.0452(10) 0.0057(8) 0.0012(7) 0.0057(8)
C4 0.0348(8) 0.0651(13) 0.0491(10) -0.0040(8) 0.0103(7) 0.0153(9)
C23 0.0545(11) 0.0560(12) 0.0442(10) -0.0072(9) 0.0084(8) -0.0038(9)
C5 0.0462(10) 0.0489(11) 0.0652(12) 0.0041(8) 0.0146(9) 0.0148(9)
C15 0.0393(9) 0.0862(16) 0.0440(10) -0.0144(10) 0.0026(8) 0.0033(10)
C19 0.0498(10) 0.0540(12) 0.0578(12) 0.0095(9) 0.0098(9) 0.0082(9)
C12 0.0575(11) 0.0569(12) 0.0439(10) -0.0085(9) 0.0152(9) -0.0114(9)
C31 0.0863(16) 0.0539(12) 0.0392(10) -0.0176(11) -0.0046(10) 0.0067(9)
C34 0.0725(13) 0.0464(11) 0.0488(10) -0.0088(9) 0.0317(10) 0.0003(8)
C22 0.0663(13) 0.0867(18) 0.0395(10) -0.0265(13) 0.0055(9) 0.0027(11)
C14 0.0606(13) 0.109(2) 0.0426(11) -0.0316(14) -0.0049(10) -0.0049(12)
C37 0.0711(14) 0.0378(10) 0.0712(14) -0.0094(9) 0.0088(11) 0.0038(10)
C13 0.0773(16) 0.0891(18) 0.0406(11) -0.0263(14) 0.0072(10) -0.0181(11)
C28 0.0535(12) 0.0727(16) 0.0739(15) 0.0180(11) -0.0019(11) 0.0078(12)
C32 0.126(2) 0.0698(16) 0.0302(10) -0.0331(16) 0.0127(12) 0.0023(10)
C21 0.0602(13) 0.0862(19) 0.0617(14) -0.0127(13) -0.0026(11) 0.0319(13)
C20 0.0660(14) 0.0633(15) 0.0866(18) 0.0147(12) 0.0085(13) 0.0278(13)
C33 0.116(2) 0.0621(14) 0.0454(11) -0.0251(14) 0.0423(14) -0.0041(10)
C30 0.093(2) 0.087(2) 0.0579(15) -0.0109(16) -0.0288(15) 0.0166(14)
C29 0.0645(16) 0.103(2) 0.092(2) 0.0113(16) -0.0254(15) 0.0192(18)

loop_
_atom_type_symbol
_atom_type_description
_atom_type_scat_dispersion_real
_atom_type_scat_dispersion_imag
_atom_type_scat_source
C C 0.0033 0.0016 'International Tables Vol C Tables 4.2.6.8 and 6.1.1.4'
H H 0.0000 0.0000 'International Tables Vol C Tables 4.2.6.8 and 6.1.1.4'
N N 0.0061 0.0033 'International Tables Vol C Tables 4.2.6.8 and 6.1.1.4'
O O 0.0106 0.0060 'International Tables Vol C Tables 4.2.6.8 and 6.1.1.4'
Cl Cl 0.1484 0.1585 'International Tables Vol C Tables 4.2.6.8 and 6.1.1.4'

loop_
_geom_angle_atom_site_label_1
_geom_angle_atom_site_label_2
_geom_angle_atom_site_label_3
_geom_angle
C10 C9 C8 105.82(12)
C10 C9 C17 111.28(12)
C8 C9 C17 111.75(12)
C10 C9 C25 109.40(12)
C8 C9 C25 116.04(12)
C17 C9 C25 102.65(12)
O1 C10 C11 120.92(15)
O1 C10 C9 122.52(14)
C11 C10 C9 116.55(13)
N1 C25 C35 111.22(13)
N1 C25 C26 113.12(13)
C35 C25 C26 101.58(13)
N1 C25 C9 103.72(12)
C35 C25 C9 115.68(13)
C26 C25 C9 111.90(12)
C18 C17 C24 116.94(14)
C18 C17 C9 116.44(13)
C24 C17 C9 103.44(13)
C18 C17 H17 106.4
C24 C17 H17 106.4
C9 C17 H17 106.4
C6 C1 C2 118.46(16)
C6 C1 C7 121.07(14)
C2 C1 C7 120.46(16)
C16 C7 C1 111.05(14)
C16 C7 C8 112.58(13)
C1 C7 C8 110.86(13)
C16 C7 H7 107.4
C1 C7 H7 107.4
C8 C7 H7 107.4
C24 N1 C37 116.63(16)
C24 N1 C25 108.04(13)
C37 N1 C25 116.51(16)
C5 C6 C1 121.11(17)
C5 C6 H6 119.4
C1 C6 H6 119.4
C7 C8 C9 115.71(13)
C7 C8 H8A 108.4
C9 C8 H8A 108.4
C7 C8 H8B 108.4
C9 C8 H8B 108.4
H8A C8 H8B 107.4
C23 C18 C19 117.65(18)
C23 C18 C17 123.25(17)
C19 C18 C17 119.10(16)
O2 C26 C27 127.58(16)
O2 C26 C25 124.35(16)
C27 C26 C25 107.98(14)
C1 C2 C3 120.70(17)
C1 C2 H2 119.6
C3 C2 H2 119.6
C4 C3 C2 120.02(16)
C4 C3 Cl1 120.86(14)
C2 C3 Cl1 119.11(15)
C16 C11 C12 119.67(16)
C16 C11 C10 121.56(15)
C12 C11 C10 118.67(16)
C11 C16 C15 118.65(17)
C11 C16 C7 121.94(14)
C15 C16 C7 119.40(16)
C34 C35 C36 119.14(18)
C34 C35 C25 131.44(18)
C36 C35 C25 109.43(15)
C35 C36 C27 113.24(16)
C35 C36 C31 123.9(2)
C27 C36 C31 122.9(2)
N1 C24 C17 101.37(14)
N1 C24 H24A 111.5
C17 C24 H24A 111.5
N1 C24 H24B 111.5
C17 C24 H24B 111.5
H24A C24 H24B 109.3
C28 C27 C36 120.44(19)
C28 C27 C26 132.5(2)
C36 C27 C26 107.09(16)
C3 C4 C5 119.47(17)
C3 C4 Cl2 121.45(15)
C5 C4 Cl2 119.07(17)
C18 C23 C22 120.8(2)
C18 C23 H23 119.6
C22 C23 H23 119.6
C6 C5 C4 120.22(19)
C6 C5 H5 119.9
C4 C5 H5 119.9
C14 C15 C16 120.8(2)
C14 C15 H15 119.6
C16 C15 H15 119.6
C20 C19 C18 121.2(2)
C20 C19 H19 119.4
C18 C19 H19 119.4
C13 C12 C11 120.4(2)
C13 C12 H12 119.8
C11 C12 H12 119.8
C36 C31 C30 115.2(2)
C36 C31 C32 115.5(2)
C30 C31 C32 129.3(2)
C35 C34 C33 117.9(2)
C35 C34 H34 121.0
C33 C34 H34 121.0
C21 C22 C23 120.5(2)
C21 C22 H22 119.7
C23 C22 H22 119.7
C13 C14 C15 120.3(2)
C13 C14 H14 119.9
C15 C14 H14 119.9
N1 C37 H37A 109.5
N1 C37 H37B 109.5
H37A C37 H37B 109.5
N1 C37 H37C 109.5
H37A C37 H37C 109.5
H37B C37 H37C 109.5
C12 C13 C14 120.2(2)
C12 C13 H13 119.9
C14 C13 H13 119.9
C27 C28 C29 117.0(3)
C27 C28 H28 121.5
C29 C28 H28 121.5
C33 C32 C31 120.6(2)
C33 C32 H32 119.7
C31 C32 H32 119.7
C20 C21 C22 119.3(2)
C20 C21 H21 120.4
C22 C21 H21 120.4
C21 C20 C19 120.5(3)
C21 C20 H20 119.7
C19 C20 H20 119.7
C32 C33 C34 122.9(2)
C32 C33 H33 118.5
C34 C33 H33 118.5
C29 C30 C31 121.7(2)
C29 C30 H30 119.1
C31 C30 H30 119.1
C30 C29 C28 122.7(3)
C30 C29 H29 118.6
C28 C29 H29 118.6

loop_
_geom_bond_atom_site_label_1
_geom_bond_atom_site_label_2
_geom_bond_distance
Cl1 C3 1.7219(18)
Cl2 C4 1.7266(19)
O1 C10 1.2141(19)
O2 C26 1.210(2)
C9 C10 1.529(2)
C9 C8 1.541(2)
C9 C17 1.560(2)
C9 C25 1.603(2)
C10 C11 1.484(2)
C25 N1 1.459(2)
C25 C35 1.515(2)
C25 C26 1.567(2)
C17 C18 1.506(2)
C17 C24 1.516(2)
C17 H17 0.9800
C1 C6 1.383(3)
C1 C2 1.385(2)
C1 C7 1.518(2)
C7 C16 1.512(2)
C7 C8 1.534(2)
C7 H7 0.9800
N1 C24 1.448(2)
N1 C37 1.452(2)
C6 C5 1.375(3)
C6 H6 0.9300
C8 H8A 0.9700
C8 H8B 0.9700
C18 C23 1.383(3)
C18 C19 1.385(3)
C26 C27 1.473(3)
C2 C3 1.388(2)
C2 H2 0.9300
C3 C4 1.380(3)
C11 C16 1.391(2)
C11 C12 1.401(2)
C16 C15 1.396(2)
C35 C34 1.367(3)
C35 C36 1.397(3)
C36 C27 1.401(3)
C36 C31 1.404(3)
C24 H24A 0.9700
C24 H24B 0.9700
C27 C28 1.373(3)
C4 C5 1.382(3)
C23 C22 1.387(3)
C23 H23 0.9300
C5 H5 0.9300
C15 C14 1.376(3)
C15 H15 0.9300
C19 C20 1.380(3)
C19 H19 0.9300
C12 C13 1.368(3)
C12 H12 0.9300
C31 C30 1.409(4)
C31 C32 1.412(4)
C34 C33 1.413(3)
C34 H34 0.9300
C22 C21 1.369(4)
C22 H22 0.9300
C14 C13 1.371(4)
C14 H14 0.9300
C37 H37A 0.9600
C37 H37B 0.9600
C37 H37C 0.9600
C13 H13 0.9300
C28 C29 1.410(4)
C28 H28 0.9300
C32 C33 1.358(4)
C32 H32 0.9300
C21 C20 1.365(4)
C21 H21 0.9300
C20 H20 0.9300
C33 H33 0.9300
C30 C29 1.356(5)
C30 H30 0.9300
C29 H29 0.9300

loop_
_geom_hbond_atom_site_label_D
_geom_hbond_atom_site_label_H
_geom_hbond_atom_site_label_A
_geom_hbond_site_symmetry_A
_geom_hbond_distance_DH
_geom_hbond_distance_HA
_geom_hbond_distance_DA
_geom_hbond_angle_DHA
_geom_hbond_publ_flag
C8 H8A O2 . 0.97 2.49 3.045(2) 116.0 y
C17 H17 O1 . 0.98 2.33 2.794(2) 108.2 y
C32 H32 O2 6_556 0.9300 2.4800 3.351(3) 156.00 yes
